data_1572606
loop_
_publ_author_name
'Liu, Jiu-Yang'
'Lun, Meng-Meng'
'Wang, Zhi-Jie'
'Li, Jun-Yi'
'Ding, Kun'
'Fu, Da-Wei'
'Lu, Hai-Feng'
'Zhang, Yi'

_publ_section_title
;
 The H/F substitution strategy can achieve large spontaneous polarization
 in 1D hybrid perovskite ferroelectrics.
;
_journal_issue 40
_journal_name_full 'Chemical science'
_journal_page_first 16612
_journal_page_last 16617
_journal_paper_doi 10.1039/d4sc03571b
_journal_volume 15
_journal_year 2024
_chemical_formula_moiety 'Br5 Pb1.5, 2(C10 N)'
_chemical_formula_sum 'C20 Br5 N2 Pb1.5'
_chemical_formula_weight 978.56
_space_group_crystal_system monoclinic
_space_group_IT_number 15
_space_group_name_Hall '-C 2yc'
_space_group_name_H-M_alt 'C 1 2/c 1'
_atom_sites_solution_primary direct
_audit_creation_date 2024-04-23
_audit_creation_method
;
Olex2 1.3
(compiled 2020.11.12 svn.r5f609507 for OlexSys, GUI svn.r6408)
;
_audit_update_record
;
2024-04-23 deposited with the CCDC.	2024-09-13 downloaded from the CCDC.
;
_cell_angle_alpha 90
_cell_angle_beta 106.990(14)
_cell_angle_gamma 90
_cell_formula_units_Z 8
_cell_length_a 23.110(3)
_cell_length_b 9.6090(13)
_cell_length_c 26.851(4)
_cell_measurement_reflns_used 1790
_cell_measurement_temperature 293(2)
_cell_measurement_theta_max 20.9200
_cell_measurement_theta_min 1.8880
_cell_volume 5702.4(14)
_computing_cell_refinement 'CrysAlisPro 1.171.39.46e (Rigaku OD, 2018)'
_computing_data_collection 'CrysAlisPro 1.171.39.46e (Rigaku OD, 2018)'
_computing_data_reduction 'CrysAlisPro 1.171.39.46e (Rigaku OD, 2018)'
_computing_molecular_graphics 'Olex2 1.3 (Dolomanov et al., 2009)'
_computing_publication_material 'Olex2 1.3 (Dolomanov et al., 2009)'
_computing_structure_refinement 'SHELXL 2018/3 (Sheldrick, 2015)'
_computing_structure_solution 'SHELXS  (Sheldrick, 2008)'
_diffrn_ambient_temperature 293(2)
_diffrn_detector 'CCD plate'
_diffrn_measured_fraction_theta_full 0.999
_diffrn_measured_fraction_theta_max 0.999
_diffrn_measurement_details
;
List of Runs (angles in degrees, time in seconds):

  # Type    Start    End  Width  t~exp~   \w     \q     \k     \f   Frames
#--------------------------------------------------------------------------
  1  \w    -74.00 -10.00   0.50    1.00    --   20.00  54.00 -90.00  128
  2  \w     22.00  57.00   0.50    1.00    --   20.00  54.00 -90.00   70
  3  \w     80.00 105.00   0.50    1.00    --   20.00  54.00 -90.00   50
  4  \w    -53.00 103.00   0.50    1.00    --   20.00  54.00 120.00  312
  5  \w    -59.00   7.00   0.50    1.00    --   20.00  54.00  90.00  132
  6  \w     69.00  94.00   0.50    1.00    --   20.00  54.00  90.00   50
  7  \w    -32.00  -7.00   0.50    1.00    --   20.00  54.00-150.00   50
  8  \w     16.00  49.00   0.50    1.00    --   20.00  54.00-150.00   66
  9  \w    -63.00   1.00   0.50    1.00    --   20.00  54.00 -60.00  128
 10  \w    -32.00  46.00   0.50    1.00    --   20.00  54.00-180.00  156
;
_diffrn_measurement_device 'two-circle diffractometer'
_diffrn_measurement_device_type 'XtaLAB Mini II'
_diffrn_measurement_method '\w scans'
_diffrn_orient_matrix_type 'CrysAlisPro convention (1999,Acta A55,543-557)'
_diffrn_orient_matrix_UB_11 0.0271698000
_diffrn_orient_matrix_UB_12 0.0144498000
_diffrn_orient_matrix_UB_13 0.0199373000
_diffrn_orient_matrix_UB_21 -0.0169366000
_diffrn_orient_matrix_UB_22 0.0121837000
_diffrn_orient_matrix_UB_23 0.0177495000
_diffrn_orient_matrix_UB_31 0.0026238000
_diffrn_orient_matrix_UB_32 -0.0713562000
_diffrn_orient_matrix_UB_33 0.0070121000
_diffrn_radiation_monochromator graphite
_diffrn_radiation_probe x-ray
_diffrn_radiation_type 'Mo K\a'
_diffrn_radiation_wavelength 0.71073
_diffrn_reflns_av_R_equivalents 0.1032
_diffrn_reflns_av_unetI/netI 0.1209
_diffrn_reflns_Laue_measured_fraction_full 0.999
_diffrn_reflns_Laue_measured_fraction_max 0.999
_diffrn_reflns_limit_h_max 27
_diffrn_reflns_limit_h_min -27
_diffrn_reflns_limit_k_max 11
_diffrn_reflns_limit_k_min -10
_diffrn_reflns_limit_l_max 31
_diffrn_reflns_limit_l_min -31
_diffrn_reflns_number 19381
_diffrn_reflns_point_group_measured_fraction_full 0.999
_diffrn_reflns_point_group_measured_fraction_max 0.999
_diffrn_reflns_theta_full 24.995
_diffrn_reflns_theta_max 24.995
_diffrn_reflns_theta_min 1.843
_diffrn_source 'fine-focus sealed X-ray tube'
_diffrn_source_type 'Rigaku (Mo) X-ray Source'
_exptl_absorpt_coefficient_mu 15.870
_exptl_absorpt_correction_T_max 1.00000
_exptl_absorpt_correction_T_min 0.10805
_exptl_absorpt_correction_type multi-scan
_exptl_absorpt_process_details
;
CrysAlisPro 1.171.39.46e (Rigaku Oxford Diffraction, 2018)
Empirical absorption correction using spherical harmonics,
 implemented in SCALE3 ABSPACK scaling algorithm.
;
_exptl_crystal_density_diffrn 2.280
_exptl_crystal_description block
_exptl_crystal_F_000 3456
_refine_diff_density_max 1.683
_refine_diff_density_min -1.215
_refine_diff_density_rms 0.260
_refine_ls_extinction_coef 0.00100(4)
_refine_ls_extinction_expression Fc^*^=kFc[1+0.001xFc^2^\l^3^/sin(2\q)]^-1/4^
_refine_ls_extinction_method 'SHELXL-2018/3 (Sheldrick 2018)'
_refine_ls_goodness_of_fit_ref 1.033
_refine_ls_hydrogen_treatment undef
_refine_ls_matrix_type full
_refine_ls_number_parameters 193
_refine_ls_number_reflns 5021
_refine_ls_number_restraints 1
_refine_ls_restrained_S_all 1.067
_refine_ls_R_factor_all 0.1246
_refine_ls_R_factor_gt 0.0648
_refine_ls_shift/su_max 0.001
_refine_ls_shift/su_mean 0.000
_refine_ls_structure_factor_coef Fsqd
_refine_ls_weighting_details 'w=1/[\s^2^(Fo^2^)+(0.0559P)^2^] where P=(Fo^2^+2Fc^2^)/3'
_refine_ls_weighting_scheme calc
_refine_ls_wR_factor_gt 0.1280
_refine_ls_wR_factor_ref 0.1419
_reflns_Friedel_coverage 0.000
_reflns_number_gt 3063
_reflns_number_total 5021
_reflns_threshold_expression 'I > 2\s(I)'
_cod_data_source_file d4sc03571b2.cif
_cod_data_source_block (BTAB)PbBr3-293
_cod_depositor_comments 'Adding full bibliography for 1572604--1572606.cif.'
_cod_original_cell_volume 5702.4(13)
_cod_original_formula_sum 'C20 Br5 N2 Pb1.50'
_cod_database_code 1572606
_shelx_shelxl_version_number 2018/3
_shelx_space_group_comment
;
The symmetry employed for this shelxl refinement is uniquely defined
by the following loop, which should always be used as a source of
symmetry information in preference to the above space-group names.
They are only intended as comments.
;
_reflns_odcompleteness_completeness 99.87
_reflns_odcompleteness_iscentric 1
_reflns_odcompleteness_theta 26.32
_olex2_refinement_description
;
1. Restrained distances
 Pb2-Br8
 3.2 with sigma of 0.01
2. Uiso/Uaniso restraints and constraints
Uanis(C5) = Uanis(C11) = Uanis(C24) = Uanis(C12) = Uanis(C16) = Uanis(C13)
Uanis(C19) = Uanis(C37) = Uanis(C8)
3.a Fitted hexagon refined as free rotating group:
 C20(C14,C9,C17,C6,C10), C11(C24,C12,C16,C13,C5)
;
_olex2_submission_special_instructions 'No special instructions were received'
_oxdiff_exptl_absorpt_empirical_details
;
Empirical correction (ABSPACK) includes:
- Absorption correction using spherical harmonics
- Frame scaling
;
_oxdiff_exptl_absorpt_empirical_full_max 4.606
_oxdiff_exptl_absorpt_empirical_full_min 0.378

loop_
_space_group_symop_operation_xyz
'x, y, z'
'-x, y, -z+1/2'
'x+1/2, y+1/2, z'
'-x+1/2, y+1/2, -z+1/2'
'-x, -y, -z'
'x, -y, z-1/2'
'-x+1/2, -y+1/2, -z'
'x+1/2, -y+1/2, z-1/2'

loop_
_atom_site_label
_atom_site_type_symbol
_atom_site_fract_x
_atom_site_fract_y
_atom_site_fract_z
_atom_site_U_iso_or_equiv
_atom_site_adp_type
_atom_site_occupancy
_atom_site_site_symmetry_order
_atom_site_calc_flag
_atom_site_refinement_flags_posn
_atom_site_refinement_flags_adp
_atom_site_refinement_flags_occupancy
_atom_site_disorder_assembly
_atom_site_disorder_group
Pb1 Pb 0.500000 0.04926(9) 0.250000 0.0327(3) Uani 1 2 d S T P . .
Pb2 Pb 0.31941(2) 0.04807(6) 0.22010(2) 0.0307(2) Uani 1 1 d D . . . .
Br3 Br 0.23915(7) 0.03537(18) 0.11779(7) 0.0474(5) Uani 1 1 d . . . . .
Br4 Br 0.56931(7) 0.02711(19) 0.17068(6) 0.0464(5) Uani 1 1 d . . . . .
Br5 Br 0.39994(7) -0.14580(17) 0.18759(7) 0.0462(5) Uani 1 1 d . . . . .
Br6 Br 0.41051(7) 0.26109(17) 0.19476(7) 0.0484(5) Uani 1 1 d . . . . .
N7 N 0.0638(5) 0.0475(13) 0.1605(5) 0.037(3) Uani 1 1 d . . . . .
Br8 Br 0.25487(8) -0.18709(18) 0.25595(7) 0.0555(5) Uani 1 1 d D . . . .
C8 C 0.0700(9) -0.099(2) 0.1445(8) 0.077(4) Uani 1 1 d . . . . .
C15 C -0.0023(6) 0.0834(19) 0.1550(8) 0.066(6) Uani 1 1 d . . . . .
C20 C -0.0899(5) 0.2264(11) 0.0214(5) 0.068(6) Uani 1 1 d G . . . .
C14 C -0.0520(5) 0.2172(10) 0.0721(5) 0.055(5) Uani 1 1 d G . . . .
C9 C -0.0410(5) 0.0887(13) 0.0969(4) 0.055(5) Uani 1 1 d G . . . .
C17 C -0.0678(5) -0.0306(10) 0.0709(5) 0.077(7) Uani 1 1 d G . . . .
C6 C -0.1057(5) -0.0214(12) 0.0202(5) 0.066(6) Uani 1 1 d G . . . .
C10 C -0.1168(4) 0.1071(15) -0.0046(4) 0.058(5) Uani 1 1 d G . . . .
C37 C 0.0876(8) 0.153(2) 0.1276(8) 0.077(4) Uani 1 1 d . . . . .
C3 C 0.2671(7) 0.0856(16) -0.0839(7) 0.049(5) Uani 1 1 d . . . . .
C19 C 0.1019(9) 0.0656(19) 0.2164(8) 0.077(4) Uani 1 1 d . . . . .
N1 N 0.2493(5) -0.0616(13) -0.1053(5) 0.039(3) Uani 1 1 d . . . . .
C2 C 0.1942(7) -0.0474(19) -0.1528(7) 0.067(6) Uani 1 1 d . . . . .
C7 C 0.2997(7) -0.1240(19) -0.1233(7) 0.059(5) Uani 1 1 d . . . . .
C4 C 0.2355(7) -0.1503(19) -0.0643(7) 0.064(6) Uani 1 1 d . . . . .
C11 C 0.3182(4) 0.0885(12) 0.0124(5) 0.059(2) Uani 1 1 d G . . . .
C24 C 0.3692(6) 0.0938(12) 0.0555(3) 0.059(2) Uani 1 1 d G . . . .
C12 C 0.4264(4) 0.1039(12) 0.0487(4) 0.059(2) Uani 1 1 d G . . . .
C16 C 0.4326(4) 0.1087(11) -0.0012(5) 0.059(2) Uani 1 1 d G . . . .
C13 C 0.3817(6) 0.1034(11) -0.0443(3) 0.059(2) Uani 1 1 d G . . . .
C5 C 0.3244(4) 0.0933(12) -0.0375(4) 0.059(2) Uani 1 1 d G . . . .

loop_
_atom_site_aniso_label
_atom_site_aniso_U_11
_atom_site_aniso_U_22
_atom_site_aniso_U_33
_atom_site_aniso_U_23
_atom_site_aniso_U_13
_atom_site_aniso_U_12
Pb1 0.0279(4) 0.0372(6) 0.0359(6) 0.000 0.0141(4) 0.000
Pb2 0.0278(3) 0.0325(4) 0.0346(4) 0.0005(3) 0.0135(3) -0.0001(3)
Br3 0.0438(9) 0.0566(12) 0.0375(11) -0.0029(9) 0.0052(8) -0.0004(9)
Br4 0.0455(10) 0.0618(13) 0.0361(11) -0.0037(9) 0.0183(8) 0.0012(9)
Br5 0.0423(9) 0.0393(11) 0.0633(13) -0.0158(9) 0.0252(9) -0.0019(8)
Br6 0.0557(11) 0.0399(11) 0.0536(13) 0.0130(9) 0.0225(9) 0.0071(8)
N7 0.029(6) 0.039(9) 0.049(9) -0.012(8) 0.020(6) 0.006(6)
Br8 0.0644(11) 0.0512(12) 0.0613(14) 0.0003(10) 0.0345(10) -0.0129(9)
C8 0.092(9) 0.067(9) 0.072(10) 0.004(7) 0.022(8) 0.005(7)
C15 0.024(9) 0.080(15) 0.097(17) -0.009(12) 0.025(10) 0.006(9)
C20 0.058(12) 0.060(15) 0.074(16) 0.016(12) 0.001(11) 0.022(10)
C14 0.054(11) 0.045(12) 0.067(15) 0.012(11) 0.019(10) 0.019(9)
C9 0.043(10) 0.076(15) 0.040(12) -0.009(11) 0.005(9) 0.002(10)
C17 0.045(11) 0.114(19) 0.061(15) -0.053(14) 0.002(10) -0.010(12)
C6 0.049(11) 0.072(15) 0.061(14) -0.026(12) -0.010(10) 0.024(10)
C10 0.043(10) 0.055(13) 0.074(16) 0.017(12) 0.010(10) 0.003(9)
C37 0.092(9) 0.067(9) 0.072(10) 0.004(7) 0.022(8) 0.005(7)
C3 0.057(11) 0.035(11) 0.049(13) 0.008(9) 0.009(9) 0.009(8)
C19 0.092(9) 0.067(9) 0.072(10) 0.004(7) 0.022(8) 0.005(7)
N1 0.049(8) 0.028(8) 0.035(9) 0.010(7) 0.005(7) -0.001(6)
C2 0.038(9) 0.088(16) 0.061(14) 0.040(12) -0.006(9) 0.001(10)
C7 0.043(10) 0.076(14) 0.062(14) -0.032(11) 0.022(10) 0.014(10)
C4 0.069(12) 0.064(14) 0.070(15) 0.032(11) 0.040(11) -0.006(10)
C11 0.082(5) 0.044(4) 0.043(5) -0.006(4) 0.005(4) -0.005(4)
C24 0.082(5) 0.044(4) 0.043(5) -0.006(4) 0.005(4) -0.005(4)
C12 0.082(5) 0.044(4) 0.043(5) -0.006(4) 0.005(4) -0.005(4)
C16 0.082(5) 0.044(4) 0.043(5) -0.006(4) 0.005(4) -0.005(4)
C13 0.082(5) 0.044(4) 0.043(5) -0.006(4) 0.005(4) -0.005(4)
C5 0.082(5) 0.044(4) 0.043(5) -0.006(4) 0.005(4) -0.005(4)

loop_
_atom_type_symbol
_atom_type_description
_atom_type_scat_dispersion_real
_atom_type_scat_dispersion_imag
_atom_type_scat_source
Br Br -0.2901 2.4595 'International Tables Vol C Tables 4.2.6.8 and 6.1.1.4'
C C 0.0033 0.0016 'International Tables Vol C Tables 4.2.6.8 and 6.1.1.4'
N N 0.0061 0.0033 'International Tables Vol C Tables 4.2.6.8 and 6.1.1.4'
Pb Pb -3.3944 10.1111 'International Tables Vol C Tables 4.2.6.8 and 6.1.1.4'

loop_
_geom_angle_atom_site_label_1
_geom_angle_atom_site_label_2
_geom_angle_atom_site_label_3
_geom_angle
_geom_angle_site_symmetry_1
_geom_angle_site_symmetry_3
_geom_angle_publ_flag
Br4 Pb1 Br4 171.93(8) . 2_655 ?
Br4 Pb1 Br5 92.41(5) 2_655 2_655 ?
Br4 Pb1 Br5 92.41(5) . . ?
Br4 Pb1 Br5 82.64(5) . 2_655 ?
Br4 Pb1 Br5 82.64(5) 2_655 . ?
Br5 Pb1 Br5 104.64(7) 2_655 . ?
Br6 Pb1 Br4 88.00(5) . 2_655 ?
Br6 Pb1 Br4 97.54(5) . . ?
Br6 Pb1 Br4 97.55(5) 2_655 2_655 ?
Br6 Pb1 Br4 88.00(5) 2_655 . ?
Br6 Pb1 Br5 80.92(5) . . ?
Br6 Pb1 Br5 174.43(5) . 2_655 ?
Br6 Pb1 Br5 174.43(5) 2_655 . ?
Br6 Pb1 Br5 80.92(5) 2_655 2_655 ?
Br6 Pb1 Br6 93.51(7) . 2_655 ?
Br3 Pb2 Br5 88.67(5) . . ?
Br3 Pb2 Br6 96.21(5) . . ?
Br3 Pb2 Br8 91.86(5) . . ?
Br3 Pb2 Br8 89.52(5) . 4 ?
Br5 Pb2 Br6 80.02(5) . . ?
Br5 Pb2 Br8 92.01(5) . . ?
Br5 Pb2 Br8 167.25(5) . 4 ?
Br6 Pb2 Br8 87.64(5) . 4 ?
Br8 Pb2 Br6 168.49(5) . . ?
Br8 Pb2 Br8 100.667(18) . 4 ?
Pb2 Br5 Pb1 83.81(4) . . ?
Pb1 Br6 Pb2 81.87(4) . . ?
C8 N7 C15 111.2(13) . . ?
C8 N7 C37 112.0(13) . . ?
C8 N7 C19 108.5(13) . . ?
C15 N7 C37 108.0(13) . . ?
C19 N7 C15 110.2(13) . . ?
C19 N7 C37 106.8(13) . . ?
Pb2 Br8 Pb2 173.06(7) . 4_545 ?
N7 C15 C9 111.6(13) . . ?
C14 C20 C10 120.0 . . ?
C20 C14 C9 120.0 . . ?
C14 C9 C15 118.7(11) . . ?
C17 C9 C15 121.1(11) . . ?
C17 C9 C14 120.0 . . ?
C9 C17 C6 120.0 . . ?
C10 C6 C17 120.0 . . ?
C6 C10 C20 120.0 . . ?
C5 C3 N1 115.0(11) . . ?
C2 N1 C3 107.4(12) . . ?
C7 N1 C3 109.7(12) . . ?
C7 N1 C2 107.6(13) . . ?
C4 N1 C3 109.9(13) . . ?
C4 N1 C2 111.2(12) . . ?
C4 N1 C7 111.0(13) . . ?
C24 C11 C5 120.0 . . ?
C11 C24 C12 120.0 . . ?
C16 C12 C24 120.0 . . ?
C13 C16 C12 120.0 . . ?
C16 C13 C5 120.0 . . ?
C11 C5 C3 118.3(11) . . ?
C13 C5 C3 121.7(11) . . ?
C13 C5 C11 120.0 . . ?

loop_
_geom_bond_atom_site_label_1
_geom_bond_atom_site_label_2
_geom_bond_distance
_geom_bond_site_symmetry_2
_geom_bond_publ_flag
Pb1 Br4 3.0234(16) . ?
Pb1 Br4 3.0236(16) 2_655 ?
Pb1 Br5 3.0665(17) . ?
Pb1 Br5 3.0665(17) 2_655 ?
Pb1 Br6 2.9712(17) 2_655 ?
Pb1 Br6 2.9712(17) . ?
Pb2 Br3 2.8325(18) . ?
Pb2 Br5 2.9403(16) . ?
Pb2 Br6 3.1499(18) . ?
Pb2 Br8 3.2376(17) 4 ?
Pb2 Br8 3.0161(18) . ?
N7 C8 1.49(2) . ?
N7 C15 1.531(17) . ?
N7 C37 1.55(2) . ?
N7 C19 1.51(2) . ?
C15 C9 1.56(2) . ?
C20 C14 1.3900 . ?
C20 C10 1.3900 . ?
C14 C9 1.3900 . ?
C9 C17 1.3900 . ?
C17 C6 1.3900 . ?
C6 C10 1.3900 . ?
C3 N1 1.537(18) . ?
C3 C5 1.533(17) . ?
N1 C2 1.522(18) . ?
N1 C7 1.510(17) . ?
N1 C4 1.499(18) . ?
C11 C24 1.3900 . ?
C11 C5 1.3900 . ?
C24 C12 1.3900 . ?
C12 C16 1.3900 . ?
C16 C13 1.3900 . ?
C13 C5 1.3900 . ?

loop_
_geom_torsion_atom_site_label_1
_geom_torsion_atom_site_label_2
_geom_torsion_atom_site_label_3
_geom_torsion_atom_site_label_4
_geom_torsion
_geom_torsion_site_symmetry_1
_geom_torsion_site_symmetry_2
_geom_torsion_site_symmetry_3
_geom_torsion_site_symmetry_4
_geom_torsion_publ_flag
N7 C15 C9 C14 -97.7(13) . . . . ?
N7 C15 C9 C17 87.0(14) . . . . ?
C8 N7 C15 C9 -68.7(18) . . . . ?
C15 C9 C17 C6 175.2(11) . . . . ?
C20 C14 C9 C15 -175.4(11) . . . . ?
C20 C14 C9 C17 0.0 . . . . ?
C14 C20 C10 C6 0.0 . . . . ?
C14 C9 C17 C6 0.0 . . . . ?
C9 C17 C6 C10 0.0 . . . . ?
C17 C6 C10 C20 0.0 . . . . ?
C10 C20 C14 C9 0.0 . . . . ?
C37 N7 C15 C9 54.6(17) . . . . ?
C19 N7 C15 C9 171.0(13) . . . . ?
N1 C3 C5 C11 -92.7(13) . . . . ?
N1 C3 C5 C13 86.7(14) . . . . ?
C11 C24 C12 C16 0.0 . . . . ?
C24 C11 C5 C3 179.3(11) . . . . ?
C24 C11 C5 C13 0.0 . . . . ?
C24 C12 C16 C13 0.0 . . . . ?
C12 C16 C13 C5 0.0 . . . . ?
C16 C13 C5 C3 -179.3(11) . . . . ?
C16 C13 C5 C11 0.0 . . . . ?
C5 C3 N1 C2 -176.6(13) . . . . ?
C5 C3 N1 C7 -60.0(17) . . . . ?
C5 C3 N1 C4 62.3(16) . . . . ?
C5 C11 C24 C12 0.0 . . . . ?
